data_1538409
loop_
_publ_author_name
'Nowacki, W.'
'Iitaka, Y.'
'Buerki, H.'
'Kunz, V.'

_publ_section_title
;
 Structural investigations on sulfosalts from the Lengenbach, Binn Valley
 (Ct. Wallis). Part II
;
_journal_name_full
;
Schweizerische Mineralogische und Petrographische Mitteilungen
;
_journal_page_first 103
_journal_page_last 116
_journal_volume 41
_journal_year 1961
_chemical_formula_sum 'As2 Pb S4'
_chemical_name_systematic 'Pb As2 S4'
_space_group_IT_number 14
_symmetry_space_group_name_Hall '-P 2yn'
_symmetry_space_group_name_H-M 'P 1 21/n 1'
_cell_angle_alpha 90
_cell_angle_beta 90
_cell_angle_gamma 90
_cell_formula_units_Z 4
_cell_length_a 19.62
_cell_length_b 7.89
_cell_length_c 4.19
_cell_volume 648.620
_citation_journal_id_ASTM SMPTA8
_cod_data_source_file Nowacki_SMPTA8_1961_40.cif
_cod_data_source_block As2Pb1S4
_cod_original_cell_volume 648.6196
_cod_original_sg_symbol_Hall '-P 2ybc (x-z,y,z)'
_cod_original_formula_sum 'As2 Pb1 S4'
_cod_database_code 1538409

loop_
_symmetry_equiv_pos_as_xyz
x,y,z
-x+1/2,y+1/2,-z+1/2
-x,-y,-z
x-1/2,-y-1/2,z-1/2

loop_
_atom_site_label
_atom_site_type_symbol
_atom_site_fract_x
_atom_site_fract_y
_atom_site_fract_z
_atom_site_occupancy
_atom_site_U_iso_or_equiv
As1 As+3 0.129 0.503 0.75 1 0.0
As2 As+3 0.004 0.802 0.25 1 0.0
S1 S-2 0.221 0.363 0.75 1 0.0
S4 S-2 0.048 0.341 0.25 1 0.0
S2 S-2 0.168 0.681 0.25 1 0.0
Pb1 Pb+2 0.1947 0.0849 0.25 1 0.0
S3 S-2 0.078 0.975 0.75 1 0.0
